data_7036304
loop_
_publ_author_name
'Kumar, Amit'
'Pandey, Rampal'
'Kumar, Ashish'
'Gupta, Rakesh Kumar'
'Dubey, Mrigendra'
'Mohammed, Akbar'
'Mobin, Shaikh M.'
'Pandey, Daya Shankar'

_publ_section_title
;
 Self-assembled copper(ii) metallacycles derived from asymmetric Schiff
 base ligands: efficient hosts for ADP/ATP in phosphate buffer.
;
_journal_issue 39
_journal_name_full 'Dalton transactions (Cambridge, England : 2003)'
_journal_page_first 17152
_journal_page_last 17165
_journal_paper_doi 10.1039/c5dt01433f
_journal_volume 44
_journal_year 2015
_chemical_formula_moiety 'C84 H88 Cu4 N8 O8'
_chemical_formula_sum 'C84 H88 Cu4 N8 O8'
_chemical_formula_weight 1591.83
_space_group_crystal_system monoclinic
_space_group_IT_number 15
_space_group_name_Hall '-I 2ya'
_space_group_name_H-M_alt 'I 1 2/a 1'
_symmetry_space_group_name_Hall '-C 2yc (x+z,y,-x)'
_symmetry_space_group_name_H-M 'C 1 2/c 1 (c,b,-a+c)'
_atom_sites_solution_hydrogens geom
_audit_creation_method SHELXL-2014/7
_audit_update_record
;
2015-05-25 deposited with the CCDC.
2015-08-26 downloaded from the CCDC.
;
_cell_angle_alpha 90
_cell_angle_beta 110.063(3)
_cell_angle_gamma 90
_cell_formula_units_Z 8
_cell_length_a 28.1303(8)
_cell_length_b 15.5125(3)
_cell_length_c 40.2602(13)
_cell_measurement_temperature 293(2)
_cell_volume 16502.3(8)
_computing_cell_refinement 'CrysAlis CCD, Oxford Diffraction Ltd.,'
_computing_data_collection 'CrysAlis CCD, Oxford Diffraction Ltd.,'
_computing_data_reduction 'CrysAlis CCD, Oxford Diffraction Ltd.,'
_computing_molecular_graphics Ortep3
_computing_publication_material 'SHELXL-2014/7 (Sheldrick, 2014)'
_computing_structure_refinement 'SHELXL-2014/7 (Sheldrick, 2014)'
_computing_structure_solution 'SHELXL-2014/7 (Sheldrick, 2014)'
_diffrn_ambient_temperature 293(2)
_diffrn_measured_fraction_theta_full 0.995
_diffrn_measured_fraction_theta_max 0.971
_diffrn_measurement_device_type 'OXFORD DIFFRACTION SUPER NOVA'
_diffrn_measurement_method \w/q-scan
_diffrn_radiation_type CuK\a
_diffrn_radiation_wavelength 1.54184
_diffrn_reflns_av_R_equivalents 0.0344
_diffrn_reflns_av_unetI/netI 0.0335
_diffrn_reflns_Laue_measured_fraction_full 0.995
_diffrn_reflns_Laue_measured_fraction_max 0.971
_diffrn_reflns_limit_h_max 34
_diffrn_reflns_limit_h_min -34
_diffrn_reflns_limit_k_max 11
_diffrn_reflns_limit_k_min -18
_diffrn_reflns_limit_l_max 48
_diffrn_reflns_limit_l_min -50
_diffrn_reflns_number 50879
_diffrn_reflns_point_group_measured_fraction_full 0.995
_diffrn_reflns_point_group_measured_fraction_max 0.971
_diffrn_reflns_theta_full 67.684
_diffrn_reflns_theta_max 73.593
_diffrn_reflns_theta_min 3.701
_diffrn_source 'fine-focus sealed tube'
_exptl_absorpt_coefficient_mu 1.615
_exptl_absorpt_correction_type multi-scan
_exptl_absorpt_process_details
;
CrysAlis RED, Oxford Diffraction Ltd.,
Version 1.171.31.7 (release 18-10-2006 CrysAlis171 .NET)
(compiled Oct 18 2006,16:28:17)
Empirical absorption correction using spherical harmonics,
 implemented in SCALE3 ABSPACK scaling algorithm.
;
_exptl_crystal_colour colorless
_exptl_crystal_density_diffrn 1.281
_exptl_crystal_description block
_exptl_crystal_F_000 6624
_exptl_crystal_size_max 0.350
_exptl_crystal_size_mid 0.250
_exptl_crystal_size_min 0.200
_exptl_transmission_factor_max 0.724
_exptl_transmission_factor_min 0.647
_platon_squeeze_details
;
;
_refine_diff_density_max 1.500
_refine_diff_density_min -1.027
_refine_diff_density_rms 0.126
_refine_ls_extinction_coef 0.00025(3)
_refine_ls_extinction_expression Fc^*^=kFc[1+0.001xFc^2^\l^3^/sin(2\q)]^-1/4^
_refine_ls_extinction_method 'SHELXL-2014/7 (Sheldrick 2014'
_refine_ls_goodness_of_fit_ref 1.070
_refine_ls_hydrogen_treatment constr
_refine_ls_matrix_type full
_refine_ls_number_parameters 958
_refine_ls_number_reflns 16174
_refine_ls_number_restraints 121
_refine_ls_restrained_S_all 1.070
_refine_ls_R_factor_all 0.1071
_refine_ls_R_factor_gt 0.0916
_refine_ls_shift/su_max 0.001
_refine_ls_shift/su_mean 0.000
_refine_ls_structure_factor_coef Fsqd
_refine_ls_weighting_details 'w=1/[\s^2^(Fo^2^)+(0.1760P)^2^+24.8539P] where P=(Fo^2^+2Fc^2^)/3'
_refine_ls_weighting_scheme calc
_refine_ls_wR_factor_gt 0.2731
_refine_ls_wR_factor_ref 0.2955
_reflns_Friedel_coverage 0.000
_reflns_number_gt 12029
_reflns_number_total 16174
_reflns_threshold_expression 'I > 2\s(I)'
_cod_data_source_file c5dt01433f2.cif
_cod_data_source_block 1
_cod_depositor_comments 'Adding full bibliography for 7036303--7036304.cif.'
_cod_original_sg_symbol_Hall '-I 2ya'
_cod_original_sg_symbol_H-M 'I 1 2/a 1'
_cod_database_code 7036304
_shelx_shelxl_version_number 2014/7
_shelx_space_group_comment
;
The symmetry employed for this shelxl refinement is uniquely defined
by the following loop, which should always be used as a source of
symmetry information in preference to the above space-group names.
They are only intended as comments.
;
_shelx_estimated_absorpt_t_min 0.602
_shelx_estimated_absorpt_t_max 0.738

loop_
_space_group_symop_operation_xyz
'x, y, z'
'-x+1/2, y, -z'
'x+1/2, y+1/2, z+1/2'
'-x+1, y+1/2, -z+1/2'
'-x, -y, -z'
'x-1/2, -y, z'
'-x+1/2, -y+1/2, -z+1/2'
'x, -y+1/2, z+1/2'

loop_
_atom_site_label
_atom_site_type_symbol
_atom_site_fract_x
_atom_site_fract_y
_atom_site_fract_z
_atom_site_U_iso_or_equiv
_atom_site_adp_type
_atom_site_occupancy
_atom_site_site_symmetry_order
_atom_site_calc_flag
_atom_site_refinement_flags_posn
_atom_site_refinement_flags_adp
Cu1 Cu 0.77802(2) 0.84757(4) 0.63320(2) 0.0572(2) Uani 1 1 d . .
Cu2 Cu 0.64615(3) 0.47263(5) 0.61727(2) 0.0681(2) Uani 1 1 d . .
Cu3 Cu 0.44459(3) 0.72289(4) 0.64052(2) 0.0658(2) Uani 1 1 d . .
Cu4 Cu 0.57639(3) 1.10805(5) 0.64732(2) 0.0673(2) Uani 1 1 d . .
O1 O 0.82481(13) 0.7750(2) 0.66616(10) 0.0721(9) Uani 1 1 d . .
O2 O 0.75700(14) 0.9366(2) 0.59979(10) 0.0711(9) Uani 1 1 d . .
O3 O 0.66491(16) 0.4772(3) 0.57684(11) 0.0840(11) Uani 1 1 d . .
O4 O 0.62534(14) 0.4201(2) 0.65148(11) 0.0748(9) Uani 1 1 d . .
O5 O 0.41735(19) 0.6523(3) 0.60044(17) 0.115(2) Uani 1 1 d . U
O6 O 0.44042(15) 0.7815(2) 0.68013(11) 0.0781(10) Uani 1 1 d . .
O7 O 0.63375(16) 1.1422(4) 0.68536(14) 0.1006(14) Uani 1 1 d . .
O8 O 0.51533(15) 1.1249(3) 0.60959(12) 0.0809(10) Uani 1 1 d . .
N1 N 0.76798(15) 0.9204(3) 0.66997(12) 0.0665(10) Uani 1 1 d . .
N2 N 0.75769(15) 0.7555(3) 0.59795(11) 0.0637(9) Uani 1 1 d . .
N3 N 0.57554(17) 0.5119(3) 0.59162(12) 0.0684(10) Uani 1 1 d . .
N4 N 0.71475(17) 0.4963(3) 0.64951(14) 0.0750(12) Uani 1 1 d . .
N5 N 0.43991(15) 0.8286(3) 0.61207(11) 0.0665(10) Uani 1 1 d . .
N6 N 0.49041(14) 0.6338(2) 0.66798(12) 0.0630(10) Uani 1 1 d . .
N7 N 0.54007(15) 1.0693(3) 0.67806(12) 0.0630(9) Uani 1 1 d . .
N8 N 0.61597(18) 1.0929(3) 0.61648(16) 0.0782(13) Uani 1 1 d . .
C1 C 0.7808(2) 0.8957(4) 0.70239(17) 0.0798(15) Uani 1 1 d . .
H1 H 0.7707 0.9309 0.7175 0.096 Uiso 1 1 calc R U
C2 C 0.8086(2) 0.8209(5) 0.71760(16) 0.0848(17) Uani 1 1 d . U
C3 C 0.8159(3) 0.8086(6) 0.7543(2) 0.112(2) Uani 1 1 d . U
H3 H 0.8020 0.8472 0.7661 0.134 Uiso 1 1 calc R U
C4 C 0.8431(4) 0.7400(7) 0.7716(2) 0.125(3) Uani 1 1 d . .
H4 H 0.8462 0.7285 0.7949 0.151 Uiso 1 1 calc R U
C5 C 0.8672(4) 0.6858(6) 0.7534(3) 0.124(3) Uani 1 1 d . U
H5 H 0.8875 0.6411 0.7659 0.149 Uiso 1 1 calc R U
C6 C 0.8615(3) 0.6967(5) 0.71768(19) 0.098(2) Uani 1 1 d . U
H6 H 0.8771 0.6597 0.7064 0.117 Uiso 1 1 calc R U
C7 C 0.83130(19) 0.7657(4) 0.69965(16) 0.0744(14) Uani 1 1 d . .
C8 C 0.7328(2) 0.7690(4) 0.56436(15) 0.0750(14) Uani 1 1 d . .
H8 H 0.7228 0.7205 0.5501 0.090 Uiso 1 1 calc R U
C9 C 0.7195(2) 0.8516(4) 0.54743(15) 0.0784(15) Uani 1 1 d . .
C10 C 0.6941(3) 0.8504(5) 0.51026(19) 0.102(2) Uani 1 1 d . .
H10 H 0.6856 0.7980 0.4985 0.123 Uiso 1 1 calc R U
C11 C 0.6822(3) 0.9257(6) 0.4916(2) 0.121(3) Uani 1 1 d . .
H11 H 0.6650 0.9249 0.4674 0.145 Uiso 1 1 calc R U
C12 C 0.6960(3) 1.0043(6) 0.5096(2) 0.121(3) Uani 1 1 d . .
H12 H 0.6885 1.0555 0.4969 0.146 Uiso 1 1 calc R U
C13 C 0.7206(3) 1.0074(5) 0.5461(2) 0.104(2) Uani 1 1 d . .
H13 H 0.7289 1.0605 0.5574 0.125 Uiso 1 1 calc R U
C14 C 0.73301(19) 0.9314(4) 0.56583(15) 0.0723(13) Uani 1 1 d . .
C15 C 0.76728(18) 0.6674(3) 0.60809(14) 0.0644(12) Uani 1 1 d . .
C16 C 0.73896(18) 0.6275(3) 0.62568(15) 0.0662(12) Uani 1 1 d . .
C17 C 0.7472(2) 0.5405(4) 0.63381(18) 0.0775(15) Uani 1 1 d . .
C18 C 0.7836(2) 0.4929(4) 0.6247(2) 0.0922(19) Uani 1 1 d . .
C19 C 0.8128(2) 0.5370(4) 0.60896(19) 0.0866(17) Uani 1 1 d . .
H19 H 0.8377 0.5068 0.6035 0.104 Uiso 1 1 calc R U
C20 C 0.8069(2) 0.6250(4) 0.60085(16) 0.0719(13) Uani 1 1 d . .
C21 C 0.8408(2) 0.6731(5) 0.58524(19) 0.0910(18) Uani 1 1 d . .
H21A H 0.8678 0.6359 0.5846 0.137 Uiso 1 1 calc R U
H21B H 0.8547 0.7227 0.5995 0.137 Uiso 1 1 calc R U
H21C H 0.8216 0.6911 0.5616 0.137 Uiso 1 1 calc R U
C22 C 0.6993(2) 0.6771(3) 0.63466(17) 0.0723(14) Uani 1 1 d . .
H22A H 0.7151 0.7213 0.6515 0.108 Uiso 1 1 calc R U
H22B H 0.6810 0.6387 0.6446 0.108 Uiso 1 1 calc R U
H22C H 0.6763 0.7030 0.6136 0.108 Uiso 1 1 calc R U
C23 C 0.7904(3) 0.3983(4) 0.6309(3) 0.134(4) Uani 1 1 d . .
H23A H 0.7592 0.3693 0.6185 0.202 Uiso 1 1 calc R U
H23B H 0.7999 0.3866 0.6557 0.202 Uiso 1 1 calc R U
H23C H 0.8164 0.3781 0.6224 0.202 Uiso 1 1 calc R U
C24 C 0.5650(2) 0.5547(4) 0.56268(16) 0.0825(16) Uani 1 1 d . .
H24 H 0.5330 0.5796 0.5539 0.099 Uiso 1 1 calc R U
C25 C 0.5986(3) 0.5684(4) 0.54190(16) 0.0879(17) Uani 1 1 d . .
C26 C 0.5800(4) 0.6213(6) 0.5116(2) 0.111(2) Uani 1 1 d . .
H26 H 0.5482 0.6466 0.5057 0.133 Uiso 1 1 calc R U
C27 C 0.6088(4) 0.6350(6) 0.49103(19) 0.115(3) Uani 1 1 d . .
H27 H 0.5971 0.6711 0.4715 0.138 Uiso 1 1 calc R U
C28 C 0.6559(4) 0.5951(6) 0.4992(2) 0.113(2) Uani 1 1 d . .
H28 H 0.6749 0.6032 0.4846 0.136 Uiso 1 1 calc R U
C29 C 0.6744(3) 0.5445(5) 0.52836(19) 0.098(2) Uani 1 1 d . .
H29 H 0.7065 0.5204 0.5339 0.118 Uiso 1 1 calc R U
C30 C 0.6456(3) 0.5281(4) 0.55043(17) 0.0807(15) Uani 1 1 d . .
C31 C 0.7794(3) 0.5226(5) 0.7072(2) 0.115(3) Uani 1 1 d . .
H31A H 0.8055 0.5025 0.6988 0.172 Uiso 1 1 calc R U
H31B H 0.7866 0.5039 0.7312 0.172 Uiso 1 1 calc R U
H31C H 0.7782 0.5845 0.7063 0.172 Uiso 1 1 calc R U
C32 C 0.7290(2) 0.4864(4) 0.68422(19) 0.0862(18) Uani 1 1 d . .
C33 C 0.6991(3) 0.4463(4) 0.70063(19) 0.0925(19) Uani 1 1 d . .
H33 H 0.7134 0.4393 0.7250 0.111 Uiso 1 1 calc R U
C34 C 0.6508(2) 0.4157(3) 0.68521(17) 0.0761(14) Uani 1 1 d . .
C35 C 0.6209(3) 0.3743(4) 0.7057(2) 0.0943(19) Uani 1 1 d . .
H35A H 0.5938 0.4118 0.7057 0.141 Uiso 1 1 calc R U
H35B H 0.6427 0.3644 0.7296 0.141 Uiso 1 1 calc R U
H35C H 0.6073 0.3204 0.6949 0.141 Uiso 1 1 calc R U
C36 C 0.53890(18) 0.5049(3) 0.60892(15) 0.0671(13) Uani 1 1 d . .
C37 C 0.53209(17) 0.5738(3) 0.62929(15) 0.0640(12) Uani 1 1 d . .
C38 C 0.50031(17) 0.5629(3) 0.64875(15) 0.0654(12) Uani 1 1 d . .
C39 C 0.47479(18) 0.4836(3) 0.64745(17) 0.0734(14) Uani 1 1 d . .
C40 C 0.4827(2) 0.4181(3) 0.62659(17) 0.0743(15) Uani 1 1 d . .
H40 H 0.4655 0.3663 0.6252 0.089 Uiso 1 1 calc R U
C41 C 0.5153(2) 0.4267(3) 0.60768(17) 0.0756(15) Uani 1 1 d . .
C42 C 0.5596(2) 0.6581(3) 0.63093(17) 0.0721(13) Uani 1 1 d . .
H42A H 0.5381 0.6976 0.6140 0.108 Uiso 1 1 calc R U
H42B H 0.5899 0.6482 0.6256 0.108 Uiso 1 1 calc R U
H42C H 0.5683 0.6821 0.6542 0.108 Uiso 1 1 calc R U
C43 C 0.4403(2) 0.4714(4) 0.66839(19) 0.0896(18) Uani 1 1 d . .
H43A H 0.4189 0.4224 0.6595 0.134 Uiso 1 1 calc R U
H43B H 0.4198 0.5219 0.6663 0.134 Uiso 1 1 calc R U
H43C H 0.4601 0.4621 0.6928 0.134 Uiso 1 1 calc R U
C44 C 0.5251(3) 0.3518(4) 0.58598(19) 0.0915(19) Uani 1 1 d . .
H44A H 0.5128 0.3668 0.5614 0.137 Uiso 1 1 calc R U
H44B H 0.5079 0.3012 0.5896 0.137 Uiso 1 1 calc R U
H44C H 0.5608 0.3407 0.5934 0.137 Uiso 1 1 calc R U
C45 C 0.4375(2) 0.8244(5) 0.57946(16) 0.0882(18) Uani 1 1 d . U
H45 H 0.4398 0.8763 0.5685 0.106 Uiso 1 1 calc R U
C46 C 0.4318(3) 0.7507(7) 0.55927(19) 0.118(3) Uani 1 1 d . U
C51 C 0.4214(3) 0.6711(7) 0.5693(3) 0.130(4) Uani 1 1 d . U
C52 C 0.5596(2) 0.5803(4) 0.72030(18) 0.0843(16) Uani 1 1 d . .
H52A H 0.5472 0.5223 0.7157 0.126 Uiso 1 1 calc R U
H52B H 0.5712 0.5910 0.7453 0.126 Uiso 1 1 calc R U
H52C H 0.5870 0.5882 0.7116 0.126 Uiso 1 1 calc R U
C53 C 0.51682(18) 0.6433(3) 0.70162(16) 0.0663(12) Uani 1 1 d . .
C54 C 0.5084(2) 0.7107(4) 0.72237(15) 0.0722(13) Uani 1 1 d . .
H54 H 0.5305 0.7142 0.7456 0.087 Uiso 1 1 calc R U
C55 C 0.4712(2) 0.7715(4) 0.71184(18) 0.0782(15) Uani 1 1 d . .
C56 C 0.4636(4) 0.8339(6) 0.7388(2) 0.126(3) Uani 1 1 d . .
H56A H 0.4561 0.8902 0.7285 0.190 Uiso 1 1 calc R U
H56B H 0.4939 0.8363 0.7592 0.190 Uiso 1 1 calc R U
H56C H 0.4360 0.8144 0.7458 0.190 Uiso 1 1 calc R U
C57 C 0.44302(17) 0.9134(3) 0.62753(12) 0.0583(10) Uani 1 1 d . .
C58 C 0.48956(17) 0.9464(3) 0.64779(13) 0.0571(10) Uani 1 1 d . .
C59 C 0.49147(17) 1.0299(3) 0.66068(13) 0.0595(10) Uani 1 1 d . .
C60 C 0.44743(19) 1.0792(3) 0.65437(14) 0.0644(11) Uani 1 1 d . .
C61 C 0.40214(19) 1.0423(3) 0.63482(15) 0.0693(13) Uani 1 1 d . .
H61 H 0.3728 1.0747 0.6304 0.083 Uiso 1 1 calc R U
C62 C 0.39780(18) 0.9592(4) 0.62128(14) 0.0685(12) Uani 1 1 d . .
C63 C 0.53673(18) 0.8938(3) 0.65480(16) 0.0679(12) Uani 1 1 d . .
H63A H 0.5652 0.9253 0.6701 0.102 Uiso 1 1 calc R U
H63B H 0.5419 0.8820 0.6329 0.102 Uiso 1 1 calc R U
H63C H 0.5333 0.8405 0.6659 0.102 Uiso 1 1 calc R U
C64 C 0.4501(2) 1.1726(4) 0.66593(19) 0.0834(16) Uani 1 1 d . .
H64A H 0.4166 1.1929 0.6630 0.125 Uiso 1 1 calc R U
H64B H 0.4641 1.2069 0.6517 0.125 Uiso 1 1 calc R U
H64C H 0.4711 1.1773 0.6903 0.125 Uiso 1 1 calc R U
C65 C 0.3468(2) 0.9190(5) 0.60022(18) 0.0900(18) Uani 1 1 d . .
H65A H 0.3202 0.9508 0.6045 0.135 Uiso 1 1 calc R U
H65B H 0.3461 0.8602 0.6075 0.135 Uiso 1 1 calc R U
H65C H 0.3422 0.9207 0.5755 0.135 Uiso 1 1 calc R U
C67 C 0.5568(2) 1.0755(4) 0.71298(17) 0.0787(15) Uani 1 1 d . U
C68 C 0.6029(3) 1.1151(4) 0.73230(17) 0.0861(17) Uani 1 1 d . .
H68 H 0.6096 1.1239 0.7563 0.103 Uiso 1 1 calc R U
C70 C 0.6874(3) 1.1819(5) 0.7436(3) 0.133(4) Uani 1 1 d . U
H70A H 0.7157 1.1452 0.7454 0.199 Uiso 1 1 calc R U
H70B H 0.6843 1.1880 0.7665 0.199 Uiso 1 1 calc R U
H70C H 0.6926 1.2375 0.7350 0.199 Uiso 1 1 calc R U
C69 C 0.6396(2) 1.1423(4) 0.7184(2) 0.0811(16) Uani 1 1 d . U
C72 C 0.5962(3) 1.0854(6) 0.5824(2) 0.111(2) Uani 1 1 d . U
C73 C 0.5445(4) 1.0909(7) 0.5632(2) 0.130(3) Uani 1 1 d . .
H73 H 0.5343 1.0778 0.5393 0.155 Uiso 1 1 calc R U
C75 C 0.4533(4) 1.1239(7) 0.5531(3) 0.134(3) Uani 1 1 d . .
H75A H 0.4321 1.0897 0.5622 0.200 Uiso 1 1 calc R U
H75B H 0.4495 1.1051 0.5296 0.200 Uiso 1 1 calc R U
H75C H 0.4437 1.1834 0.5526 0.200 Uiso 1 1 calc R U
C74 C 0.5072(3) 1.1138(4) 0.57642(19) 0.0887(18) Uani 1 1 d . .
C76 C 0.6705(2) 1.0856(4) 0.63232(18) 0.0789(15) Uani 1 1 d . .
C77 C 0.69208(19) 1.0064(3) 0.64369(16) 0.0703(13) Uani 1 1 d . .
C78 C 0.7442(2) 1.0030(3) 0.66065(15) 0.0658(12) Uani 1 1 d . .
C79 C 0.7744(2) 1.0761(4) 0.66716(18) 0.0793(16) Uani 1 1 d . .
C80 C 0.7504(3) 1.1551(4) 0.6552(2) 0.0900(19) Uani 1 1 d . .
H80 H 0.7700 1.2049 0.6588 0.108 Uiso 1 1 calc R U
C81 C 0.6988(2) 1.1614(4) 0.6383(2) 0.0864(18) Uani 1 1 d . .
C82 C 0.6612(2) 0.9247(4) 0.6366(2) 0.0853(17) Uani 1 1 d . .
H82A H 0.6260 0.9387 0.6261 0.128 Uiso 1 1 calc R U
H82B H 0.6668 0.8946 0.6585 0.128 Uiso 1 1 calc R U
H82C H 0.6712 0.8887 0.6208 0.128 Uiso 1 1 calc R U
C83 C 0.8310(2) 1.0702(5) 0.6860(2) 0.097(2) Uani 1 1 d . .
H83A H 0.8379 1.0601 0.7107 0.146 Uiso 1 1 calc R U
H83B H 0.8466 1.1232 0.6830 0.146 Uiso 1 1 calc R U
H83C H 0.8444 1.0235 0.6762 0.146 Uiso 1 1 calc R U
C84 C 0.6733(3) 1.2474(4) 0.6259(3) 0.122(3) Uani 1 1 d . .
H84A H 0.6950 1.2932 0.6386 0.183 Uiso 1 1 calc R U
H84B H 0.6418 1.2497 0.6301 0.183 Uiso 1 1 calc R U
H84C H 0.6671 1.2539 0.6010 0.183 Uiso 1 1 calc R U
C50 C 0.4145(5) 0.6005(9) 0.5459(3) 0.219(8) Uani 1 1 d D U
H50 H 0.4058 0.5454 0.5509 0.262 Uiso 1 1 calc R U
C71 C 0.6226(5) 1.0704(14) 0.5581(3) 0.230(8) Uani 1 1 d . U
H71A H 0.6307 1.1246 0.5498 0.345 Uiso 1 1 calc R U
H71B H 0.6014 1.0375 0.5383 0.345 Uiso 1 1 calc R U
H71C H 0.6532 1.0391 0.5698 0.345 Uiso 1 1 calc R U
C47 C 0.4395(6) 0.7766(9) 0.5242(3) 0.181(5) Uani 1 1 d D U
H47 H 0.4472 0.8321 0.5189 0.217 Uiso 1 1 calc R U
C48 C 0.4334(6) 0.7063(12) 0.5017(4) 0.226(9) Uani 1 1 d D U
H48 H 0.4366 0.7133 0.4796 0.271 Uiso 1 1 calc R U
C49 C 0.4224(7) 0.6230(11) 0.5126(5) 0.225(9) Uani 1 1 d D U
H49 H 0.4198 0.5780 0.4968 0.271 Uiso 1 1 calc R U
C66 C 0.5353(4) 1.0294(7) 0.7365(3) 0.146(4) Uani 1 1 d . U
H66A H 0.4997 1.0412 0.7295 0.219 Uiso 1 1 calc R U
H66B H 0.5518 1.0484 0.7604 0.219 Uiso 1 1 calc R U
H66C H 0.5404 0.9685 0.7350 0.219 Uiso 1 1 calc R U

loop_
_atom_site_aniso_label
_atom_site_aniso_U_11
_atom_site_aniso_U_22
_atom_site_aniso_U_33
_atom_site_aniso_U_23
_atom_site_aniso_U_13
_atom_site_aniso_U_12
Cu1 0.0475(4) 0.0557(4) 0.0704(4) -0.0064(3) 0.0227(3) -0.0053(3)
Cu2 0.0621(4) 0.0522(4) 0.0887(5) 0.0000(3) 0.0240(4) 0.0034(3)
Cu3 0.0491(4) 0.0525(4) 0.0898(5) -0.0029(3) 0.0162(3) 0.0035(3)
Cu4 0.0526(4) 0.0590(4) 0.0943(6) 0.0099(3) 0.0301(4) 0.0043(3)
O1 0.0561(18) 0.076(2) 0.077(2) 0.0011(18) 0.0128(16) 0.0007(16)
O2 0.072(2) 0.060(2) 0.081(2) -0.0045(17) 0.0265(18) -0.0079(16)
O3 0.085(3) 0.080(3) 0.092(3) 0.004(2) 0.037(2) -0.002(2)
O4 0.063(2) 0.067(2) 0.092(3) 0.0074(18) 0.0232(18) 0.0088(16)
O5 0.090(3) 0.075(3) 0.133(4) -0.037(3) -0.021(3) 0.019(2)
O6 0.077(2) 0.073(2) 0.095(3) 0.0122(19) 0.042(2) 0.0207(18)
O7 0.059(2) 0.139(4) 0.104(3) 0.015(3) 0.027(2) -0.002(2)
O8 0.070(2) 0.080(3) 0.092(3) 0.016(2) 0.027(2) 0.0038(19)
N1 0.057(2) 0.073(3) 0.071(2) -0.009(2) 0.0235(19) -0.0106(19)
N2 0.052(2) 0.066(2) 0.074(2) -0.0043(19) 0.0230(18) -0.0050(18)
N3 0.073(3) 0.050(2) 0.077(3) -0.0026(19) 0.019(2) 0.0046(19)
N4 0.061(2) 0.053(2) 0.106(4) 0.005(2) 0.021(2) 0.0018(18)
N5 0.053(2) 0.074(3) 0.067(2) -0.005(2) 0.0143(18) 0.0120(19)
N6 0.0451(18) 0.0473(19) 0.093(3) 0.0010(18) 0.0182(19) -0.0022(15)
N7 0.055(2) 0.057(2) 0.082(3) 0.0008(19) 0.0291(19) 0.0055(17)
N8 0.067(3) 0.063(3) 0.111(4) 0.014(2) 0.039(3) 0.002(2)
C1 0.067(3) 0.087(4) 0.091(4) -0.016(3) 0.036(3) -0.018(3)
C2 0.076(3) 0.106(5) 0.072(3) 0.006(3) 0.024(3) -0.019(3)
C3 0.118(6) 0.112(6) 0.100(5) 0.010(4) 0.030(4) -0.012(5)
C4 0.129(7) 0.137(7) 0.086(5) 0.032(5) 0.006(5) -0.017(6)
C5 0.109(6) 0.101(6) 0.133(7) 0.022(5) 0.004(5) -0.010(5)
C6 0.082(4) 0.097(5) 0.089(4) 0.013(4) -0.004(3) -0.013(3)
C7 0.053(3) 0.074(3) 0.082(3) 0.007(3) 0.005(2) -0.012(2)
C8 0.069(3) 0.078(3) 0.074(3) -0.012(3) 0.021(3) -0.012(3)
C9 0.062(3) 0.086(4) 0.075(3) -0.001(3) 0.008(2) -0.013(3)
C10 0.090(4) 0.109(5) 0.087(4) 0.010(4) 0.003(3) -0.016(4)
C11 0.096(5) 0.138(7) 0.092(5) 0.020(5) -0.014(4) -0.021(5)
C12 0.102(5) 0.110(6) 0.114(6) 0.039(5) -0.011(4) -0.012(5)
C13 0.082(4) 0.092(5) 0.110(5) 0.022(4) -0.002(4) -0.010(3)
C14 0.055(3) 0.074(3) 0.078(3) 0.003(3) 0.011(2) -0.007(2)
C15 0.057(3) 0.059(3) 0.079(3) -0.015(2) 0.026(2) -0.002(2)
C16 0.055(2) 0.047(2) 0.096(4) -0.006(2) 0.025(2) -0.0005(19)
C17 0.057(3) 0.061(3) 0.114(4) -0.003(3) 0.029(3) 0.002(2)
C18 0.071(3) 0.060(3) 0.150(6) -0.009(3) 0.043(4) 0.008(3)
C19 0.070(3) 0.076(4) 0.117(5) -0.017(3) 0.036(3) 0.009(3)
C20 0.062(3) 0.069(3) 0.089(3) -0.021(3) 0.031(3) -0.004(2)
C21 0.072(3) 0.111(5) 0.101(4) -0.016(4) 0.043(3) -0.001(3)
C22 0.062(3) 0.057(3) 0.108(4) 0.004(3) 0.042(3) 0.004(2)
C23 0.103(5) 0.064(4) 0.253(12) -0.006(5) 0.083(7) 0.013(4)
C24 0.082(4) 0.065(3) 0.084(4) -0.007(3) 0.006(3) 0.006(3)
C25 0.108(5) 0.071(3) 0.074(3) 0.000(3) 0.017(3) -0.002(3)
C26 0.118(6) 0.114(6) 0.089(5) 0.005(4) 0.020(4) -0.006(5)
C27 0.158(8) 0.113(6) 0.072(4) 0.009(4) 0.036(5) 0.000(6)
C28 0.133(7) 0.111(6) 0.092(5) -0.010(4) 0.034(5) -0.018(5)
C29 0.107(5) 0.099(5) 0.086(4) -0.017(4) 0.029(4) -0.017(4)
C30 0.087(4) 0.072(3) 0.080(3) -0.015(3) 0.024(3) -0.004(3)
C31 0.085(4) 0.099(5) 0.134(6) 0.011(5) 0.003(4) -0.019(4)
C32 0.073(3) 0.060(3) 0.104(4) 0.011(3) 0.002(3) 0.002(3)
C33 0.082(4) 0.075(4) 0.100(4) 0.017(3) 0.003(3) -0.010(3)
C34 0.084(4) 0.051(3) 0.092(4) 0.013(2) 0.028(3) 0.013(2)
C35 0.105(5) 0.065(3) 0.116(5) 0.015(3) 0.041(4) 0.007(3)
C36 0.054(2) 0.047(2) 0.086(3) -0.001(2) 0.005(2) 0.0027(19)
C37 0.048(2) 0.039(2) 0.096(3) 0.002(2) 0.013(2) 0.0044(17)
C38 0.046(2) 0.042(2) 0.096(3) -0.001(2) 0.010(2) -0.0021(17)
C39 0.053(2) 0.053(3) 0.103(4) 0.014(3) 0.012(3) -0.007(2)
C40 0.058(3) 0.046(2) 0.104(4) 0.002(2) 0.009(3) -0.009(2)
C41 0.061(3) 0.048(3) 0.099(4) -0.001(2) 0.004(3) 0.002(2)
C42 0.062(3) 0.052(3) 0.106(4) -0.006(2) 0.033(3) -0.001(2)
C43 0.078(4) 0.078(4) 0.109(5) 0.001(3) 0.029(3) -0.025(3)
C44 0.096(4) 0.058(3) 0.106(5) -0.017(3) 0.015(4) -0.005(3)
C45 0.077(4) 0.107(5) 0.071(3) -0.003(3) 0.013(3) 0.025(3)
C46 0.107(5) 0.144(7) 0.076(4) -0.035(4) -0.003(4) 0.046(5)
C51 0.101(5) 0.116(6) 0.117(6) -0.062(5) -0.034(5) 0.051(5)
C52 0.067(3) 0.073(3) 0.101(4) 0.015(3) 0.014(3) 0.008(3)
C53 0.051(2) 0.053(3) 0.095(4) 0.007(2) 0.026(2) -0.0014(19)
C54 0.063(3) 0.075(3) 0.077(3) -0.002(3) 0.023(2) -0.002(2)
C55 0.082(4) 0.069(3) 0.096(4) 0.006(3) 0.047(3) 0.006(3)
C56 0.138(7) 0.136(7) 0.111(6) -0.014(5) 0.051(5) 0.050(6)
C57 0.055(2) 0.053(2) 0.066(3) 0.0087(19) 0.019(2) 0.0131(19)
C58 0.049(2) 0.052(2) 0.071(3) 0.008(2) 0.022(2) 0.0116(18)
C59 0.053(2) 0.056(2) 0.074(3) 0.002(2) 0.028(2) 0.0077(19)
C60 0.063(3) 0.052(2) 0.085(3) 0.002(2) 0.034(2) 0.010(2)
C61 0.055(3) 0.062(3) 0.093(4) 0.006(2) 0.028(2) 0.018(2)
C62 0.051(2) 0.073(3) 0.077(3) 0.002(2) 0.015(2) 0.013(2)
C63 0.050(2) 0.056(3) 0.097(4) 0.001(2) 0.025(2) 0.012(2)
C64 0.071(3) 0.062(3) 0.121(5) -0.013(3) 0.037(3) 0.009(3)
C65 0.055(3) 0.099(4) 0.101(4) -0.015(4) 0.007(3) 0.012(3)
C67 0.085(4) 0.070(3) 0.093(4) -0.010(3) 0.045(3) -0.008(3)
C68 0.100(4) 0.074(4) 0.083(4) -0.019(3) 0.029(3) -0.013(3)
C70 0.076(4) 0.067(4) 0.220(10) 0.024(5) 0.005(5) -0.004(3)
C69 0.058(3) 0.062(3) 0.110(5) -0.004(3) 0.011(3) 0.005(2)
C72 0.109(6) 0.130(7) 0.115(6) -0.008(5) 0.065(5) -0.003(5)
C73 0.115(7) 0.185(10) 0.093(5) -0.009(6) 0.041(5) -0.018(6)
C75 0.113(6) 0.138(8) 0.120(6) 0.021(5) 0.001(5) -0.024(5)
C74 0.078(4) 0.086(4) 0.091(4) 0.013(3) 0.016(3) -0.007(3)
C76 0.072(3) 0.064(3) 0.116(5) -0.005(3) 0.052(3) -0.004(2)
C77 0.060(3) 0.062(3) 0.098(4) -0.009(3) 0.039(3) -0.012(2)
C78 0.068(3) 0.050(2) 0.088(3) -0.014(2) 0.038(3) -0.006(2)
C79 0.068(3) 0.072(3) 0.112(4) -0.029(3) 0.049(3) -0.023(3)
C80 0.089(4) 0.057(3) 0.144(6) -0.017(3) 0.066(4) -0.012(3)
C81 0.082(4) 0.057(3) 0.139(6) 0.000(3) 0.062(4) -0.009(3)
C82 0.060(3) 0.061(3) 0.135(5) -0.009(3) 0.032(3) -0.010(2)
C83 0.069(3) 0.091(4) 0.136(6) -0.030(4) 0.042(4) -0.025(3)
C84 0.107(5) 0.058(3) 0.228(10) 0.006(5) 0.093(6) 0.002(3)
C50 0.224(13) 0.201(11) 0.138(8) -0.102(9) -0.057(9) 0.106(10)
C71 0.147(10) 0.41(2) 0.140(9) 0.030(12) 0.056(8) 0.099(13)
C47 0.220(13) 0.194(11) 0.105(6) -0.044(7) 0.027(7) 0.040(10)
C48 0.214(16) 0.32(2) 0.120(9) -0.079(13) 0.023(9) 0.064(17)
C49 0.202(14) 0.200(14) 0.207(14) -0.095(13) -0.015(12) 0.043(12)
C66 0.157(9) 0.146(9) 0.150(8) 0.013(7) 0.071(7) 0.010(7)

loop_
_atom_type_symbol
_atom_type_description
_atom_type_scat_dispersion_real
_atom_type_scat_dispersion_imag
_atom_type_scat_source
C C 0.0181 0.0091 'International Tables Vol C Tables 4.2.6.8 and 6.1.1.4'
H H 0.0000 0.0000 'International Tables Vol C Tables 4.2.6.8 and 6.1.1.4'
N N 0.0311 0.0180 'International Tables Vol C Tables 4.2.6.8 and 6.1.1.4'
O O 0.0492 0.0322 'International Tables Vol C Tables 4.2.6.8 and 6.1.1.4'
Cu Cu -1.9646 0.5888 'International Tables Vol C Tables 4.2.6.8 and 6.1.1.4'
Cl Cl 0.3639 0.7018 'International Tables Vol C Tables 4.2.6.8 and 6.1.1.4'

loop_
_geom_angle_atom_site_label_1
_geom_angle_atom_site_label_2
_geom_angle_atom_site_label_3
_geom_angle
O2 Cu1 O1 156.23(16)
O2 Cu1 N2 94.32(17)
O1 Cu1 N2 91.99(17)
O2 Cu1 N1 91.45(18)
O1 Cu1 N1 93.40(18)
N2 Cu1 N1 152.63(17)
O4 Cu2 O3 155.85(18)
O4 Cu2 N4 94.6(2)
O3 Cu2 N4 93.5(2)
O4 Cu2 N3 90.40(18)
O3 Cu2 N3 93.77(19)
N4 Cu2 N3 150.14(18)
O6 Cu3 O5 152.4(2)
O6 Cu3 N6 94.76(18)
O5 Cu3 N6 93.99(19)
O6 Cu3 N5 94.57(17)
O5 Cu3 N5 93.4(2)
N6 Cu3 N5 144.49(17)
O7 Cu4 O8 155.5(2)
O7 Cu4 N8 92.0(2)
O8 Cu4 N8 93.7(2)
O7 Cu4 N7 93.4(2)
O8 Cu4 N7 91.34(18)
N8 Cu4 N7 155.07(19)
C7 O1 Cu1 127.6(4)
C14 O2 Cu1 129.0(3)
C30 O3 Cu2 125.1(4)
C34 O4 Cu2 126.6(4)
C51 O5 Cu3 122.7(6)
C55 O6 Cu3 124.8(3)
C69 O7 Cu4 127.9(4)
C74 O8 Cu4 127.4(4)
C1 N1 C78 118.3(5)
C1 N1 Cu1 122.1(4)
C78 N1 Cu1 119.5(3)
C8 N2 C15 115.5(5)
C8 N2 Cu1 123.6(4)
C15 N2 Cu1 120.8(3)
C24 N3 C36 120.0(5)
C24 N3 Cu2 120.5(4)
C36 N3 Cu2 118.7(3)
C32 N4 C17 120.5(5)
C32 N4 Cu2 123.5(4)
C17 N4 Cu2 115.1(4)
C45 N5 C57 117.2(5)
C45 N5 Cu3 121.1(4)
C57 N5 Cu3 121.6(3)
C53 N6 C38 120.0(4)
C53 N6 Cu3 122.4(3)
C38 N6 Cu3 116.9(3)
C67 N7 C59 118.5(4)
C67 N7 Cu4 125.4(4)
C59 N7 Cu4 116.0(3)
C72 N8 C76 117.5(6)
C72 N8 Cu4 123.7(5)
C76 N8 Cu4 118.7(4)
N1 C1 C2 127.1(6)
N1 C1 H1 116.5
C2 C1 H1 116.5
C7 C2 C1 123.9(6)
C7 C2 C3 121.3(7)
C1 C2 C3 114.6(7)
C4 C3 C2 119.3(9)
C4 C3 H3 120.4
C2 C3 H3 120.4
C3 C4 C5 118.9(9)
C3 C4 H4 120.6
C5 C4 H4 120.6
C6 C5 C4 123.3(8)
C6 C5 H5 118.4
C4 C5 H5 118.4
C5 C6 C7 117.2(8)
C5 C6 H6 121.4
C7 C6 H6 121.4
O1 C7 C6 117.7(6)
O1 C7 C2 122.4(5)
C6 C7 C2 120.0(6)
N2 C8 C9 126.2(5)
N2 C8 H8 116.9
C9 C8 H8 116.9
C10 C9 C14 120.4(6)
C10 C9 C8 116.3(6)
C14 C9 C8 123.2(5)
C11 C10 C9 120.5(7)
C11 C10 H10 119.8
C9 C10 H10 119.8
C10 C11 C12 119.2(7)
C10 C11 H11 120.4
C12 C11 H11 120.4
C13 C12 C11 121.6(7)
C13 C12 H12 119.2
C11 C12 H12 119.2
C12 C13 C14 120.5(7)
C12 C13 H13 119.8
C14 C13 H13 119.8
O2 C14 C13 118.9(6)
O2 C14 C9 123.2(5)
C13 C14 C9 117.8(6)
C16 C15 C20 122.2(5)
C16 C15 N2 119.4(4)
C20 C15 N2 118.3(5)
C15 C16 C17 118.6(5)
C15 C16 C22 120.2(4)
C17 C16 C22 121.3(5)
C16 C17 C18 121.6(6)
C16 C17 N4 119.0(5)
C18 C17 N4 119.2(5)
C19 C18 C17 117.5(6)
C19 C18 C23 120.1(6)
C17 C18 C23 122.4(7)
C18 C19 C20 123.2(5)
C18 C19 H19 118.4
C20 C19 H19 118.4
C19 C20 C15 116.6(5)
C19 C20 C21 122.5(5)
C15 C20 C21 121.0(5)
C20 C21 H21A 109.5
C20 C21 H21B 109.5
H21A C21 H21B 109.5
C20 C21 H21C 109.5
H21A C21 H21C 109.5
H21B C21 H21C 109.5
C16 C22 H22A 109.5
C16 C22 H22B 109.5
H22A C22 H22B 109.5
C16 C22 H22C 109.5
H22A C22 H22C 109.5
H22B C22 H22C 109.5
C18 C23 H23A 109.5
C18 C23 H23B 109.5
H23A C23 H23B 109.5
C18 C23 H23C 109.5
H23A C23 H23C 109.5
H23B C23 H23C 109.5
N3 C24 C25 126.5(6)
N3 C24 H24 116.8
C25 C24 H24 116.8
C30 C25 C26 120.7(7)
C30 C25 C24 122.3(6)
C26 C25 C24 117.0(7)
C27 C26 C25 119.8(9)
C27 C26 H26 120.1
C25 C26 H26 120.1
C26 C27 C28 120.1(8)
C26 C27 H27 119.9
C28 C27 H27 119.9
C29 C28 C27 120.8(9)
C29 C28 H28 119.6
C27 C28 H28 119.6
C28 C29 C30 120.9(8)
C28 C29 H29 119.5
C30 C29 H29 119.5
O3 C30 C25 125.0(6)
O3 C30 C29 117.3(6)
C25 C30 C29 117.6(7)
C32 C31 H31A 109.5
C32 C31 H31B 109.5
H31A C31 H31B 109.5
C32 C31 H31C 109.5
H31A C31 H31C 109.5
H31B C31 H31C 109.5
N4 C32 C33 122.9(6)
N4 C32 C31 119.0(6)
C33 C32 C31 118.2(7)
C34 C33 C32 127.6(6)
C34 C33 H33 116.2
C32 C33 H33 116.2
O4 C34 C33 124.0(6)
O4 C34 C35 112.6(6)
C33 C34 C35 123.4(6)
C34 C35 H35A 109.5
C34 C35 H35B 109.5
H35A C35 H35B 109.5
C34 C35 H35C 109.5
H35A C35 H35C 109.5
H35B C35 H35C 109.5
C41 C36 C37 122.2(6)
C41 C36 N3 117.9(5)
C37 C36 N3 119.6(4)
C38 C37 C36 118.9(4)
C38 C37 C42 120.1(4)
C36 C37 C42 121.0(5)
C37 C38 C39 120.1(5)
C37 C38 N6 119.7(4)
C39 C38 N6 119.9(5)
C40 C39 C38 118.3(5)
C40 C39 C43 121.3(5)
C38 C39 C43 120.4(5)
C41 C40 C39 122.6(5)
C41 C40 H40 118.7
C39 C40 H40 118.7
C36 C41 C40 117.9(5)
C36 C41 C44 120.6(6)
C40 C41 C44 121.6(5)
C37 C42 H42A 109.5
C37 C42 H42B 109.5
H42A C42 H42B 109.5
C37 C42 H42C 109.5
H42A C42 H42C 109.5
H42B C42 H42C 109.5
C39 C43 H43A 109.5
C39 C43 H43B 109.5
H43A C43 H43B 109.5
C39 C43 H43C 109.5
H43A C43 H43C 109.5
H43B C43 H43C 109.5
C41 C44 H44A 109.5
C41 C44 H44B 109.5
H44A C44 H44B 109.5
C41 C44 H44C 109.5
H44A C44 H44C 109.5
H44B C44 H44C 109.5
N5 C45 C46 126.5(8)
N5 C45 H45 116.8
C46 C45 H45 116.8
C51 C46 C45 124.8(8)
C51 C46 C47 127.9(9)
C45 C46 C47 107.3(10)
O5 C51 C46 125.1(6)
O5 C51 C50 115.0(12)
C46 C51 C50 119.9(13)
C53 C52 H52A 109.5
C53 C52 H52B 109.5
H52A C52 H52B 109.5
C53 C52 H52C 109.5
H52A C52 H52C 109.5
H52B C52 H52C 109.5
N6 C53 C54 123.0(5)
N6 C53 C52 120.5(5)
C54 C53 C52 116.5(5)
C55 C54 C53 126.6(6)
C55 C54 H54 116.7
C53 C54 H54 116.7
O6 C55 C54 125.2(6)
O6 C55 C56 115.0(6)
C54 C55 C56 119.8(6)
C55 C56 H56A 109.5
C55 C56 H56B 109.5
H56A C56 H56B 109.5
C55 C56 H56C 109.5
H56A C56 H56C 109.5
H56B C56 H56C 109.5
C58 C57 C62 122.4(4)
C58 C57 N5 119.8(4)
C62 C57 N5 117.8(4)
C57 C58 C59 118.3(4)
C57 C58 C63 120.5(4)
C59 C58 C63 121.2(4)
C58 C59 C60 121.5(5)
C58 C59 N7 119.1(4)
C60 C59 N7 119.2(4)
C61 C60 C59 117.7(4)
C61 C60 C64 120.9(4)
C59 C60 C64 121.2(5)
C60 C61 C62 123.5(4)
C60 C61 H61 118.3
C62 C61 H61 118.3
C61 C62 C57 116.6(5)
C61 C62 C65 122.5(5)
C57 C62 C65 120.9(5)
C58 C63 H63A 109.5
C58 C63 H63B 109.5
H63A C63 H63B 109.5
C58 C63 H63C 109.5
H63A C63 H63C 109.5
H63B C63 H63C 109.5
C60 C64 H64A 109.5
C60 C64 H64B 109.5
H64A C64 H64B 109.5
C60 C64 H64C 109.5
H64A C64 H64C 109.5
H64B C64 H64C 109.5
C62 C65 H65A 109.5
C62 C65 H65B 109.5
H65A C65 H65B 109.5
C62 C65 H65C 109.5
H65A C65 H65C 109.5
H65B C65 H65C 109.5
N7 C67 C68 122.8(5)
N7 C67 C66 125.1(7)
C68 C67 C66 111.1(7)
C69 C68 C67 125.4(6)
C69 C68 H68 117.3
C67 C68 H68 117.3
C69 C70 H70A 109.5
C69 C70 H70B 109.5
H70A C70 H70B 109.5
C69 C70 H70C 109.5
H70A C70 H70C 109.5
H70B C70 H70C 109.5
O7 C69 C68 124.5(5)
O7 C69 C70 117.8(7)
C68 C69 C70 117.5(7)
N8 C72 C73 124.4(7)
N8 C72 C71 127.1(9)
C73 C72 C71 108.5(9)
C74 C73 C72 126.3(8)
C74 C73 H73 116.9
C72 C73 H73 116.9
C74 C75 H75A 109.5
C74 C75 H75B 109.5
H75A C75 H75B 109.5
C74 C75 H75C 109.5
H75A C75 H75C 109.5
H75B C75 H75C 109.5
O8 C74 C73 123.2(7)
O8 C74 C75 114.7(7)
C73 C74 C75 122.0(8)
C77 C76 C81 122.3(6)
C77 C76 N8 119.8(5)
C81 C76 N8 117.7(5)
C76 C77 C78 117.9(5)
C76 C77 C82 121.8(5)
C78 C77 C82 120.2(5)
C79 C78 C77 122.3(5)
C79 C78 N1 118.8(5)
C77 C78 N1 118.8(4)
C78 C79 C80 117.4(5)
C78 C79 C83 121.0(6)
C80 C79 C83 121.6(5)
C81 C80 C79 122.2(5)
C81 C80 H80 118.9
C79 C80 H80 118.9
C80 C81 C76 117.8(6)
C80 C81 C84 121.6(6)
C76 C81 C84 120.6(6)
C77 C82 H82A 109.5
C77 C82 H82B 109.5
H82A C82 H82B 109.5
C77 C82 H82C 109.5
H82A C82 H82C 109.5
H82B C82 H82C 109.5
C79 C83 H83A 109.5
C79 C83 H83B 109.5
H83A C83 H83B 109.5
C79 C83 H83C 109.5
H83A C83 H83C 109.5
H83B C83 H83C 109.5
C81 C84 H84A 109.5
C81 C84 H84B 109.5
H84A C84 H84B 109.5
C81 C84 H84C 109.5
H84A C84 H84C 109.5
H84B C84 H84C 109.5
C51 C50 C49 113.2(15)
C51 C50 H50 123.4
C49 C50 H50 123.4
C72 C71 H71A 109.5
C72 C71 H71B 109.5
H71A C71 H71B 109.5
C72 C71 H71C 109.5
H71A C71 H71C 109.5
H71B C71 H71C 109.5
C48 C47 C46 111.5(13)
C48 C47 H47 124.3
C46 C47 H47 124.3
C47 C48 C49 119.8(15)
C47 C48 H48 120.1
C49 C48 H48 120.1
C48 C49 C50 127.6(15)
C48 C49 H49 116.2
C50 C49 H49 116.2
C67 C66 H66A 109.5
C67 C66 H66B 109.5
H66A C66 H66B 109.5
C67 C66 H66C 109.5
H66A C66 H66C 109.5
H66B C66 H66C 109.5

loop_
_geom_bond_atom_site_label_1
_geom_bond_atom_site_label_2
_geom_bond_distance
Cu1 O2 1.876(4)
Cu1 O1 1.887(4)
Cu1 N2 1.955(4)
Cu1 N1 1.959(4)
Cu2 O4 1.859(4)
Cu2 O3 1.877(4)
Cu2 N4 1.956(5)
Cu2 N3 1.994(4)
Cu3 O6 1.874(4)
Cu3 O5 1.882(5)
Cu3 N6 1.953(4)
Cu3 N5 1.978(5)
Cu4 O7 1.880(5)
Cu4 O8 1.881(4)
Cu4 N8 1.945(5)
Cu4 N7 1.950(4)
O1 C7 1.305(7)
O2 C14 1.303(6)
O3 C30 1.286(7)
O4 C34 1.301(7)
O5 C51 1.330(13)
O6 C55 1.282(7)
O7 C69 1.282(8)
O8 C74 1.287(8)
N1 C1 1.288(8)
N1 C78 1.433(7)
N2 C8 1.309(7)
N2 C15 1.425(7)
N3 C24 1.284(7)
N3 C36 1.432(7)
N4 C32 1.324(8)
N4 C17 1.448(7)
N5 C45 1.293(7)
N5 C57 1.446(6)
N6 C53 1.311(7)
N6 C38 1.427(6)
N7 C67 1.324(7)
N7 C59 1.441(6)
N8 C72 1.298(10)
N8 C76 1.449(8)
C1 C2 1.417(9)
C1 H1 0.9300
C2 C7 1.407(9)
C2 C3 1.433(10)
C3 C4 1.356(12)
C3 H3 0.9300
C4 C5 1.427(14)
C4 H4 0.9300
C5 C6 1.401(12)
C5 H5 0.9300
C6 C7 1.404(9)
C6 H6 0.9300
C8 C9 1.439(8)
C8 H8 0.9300
C9 C10 1.420(9)
C9 C14 1.426(8)
C10 C11 1.367(11)
C10 H10 0.9300
C11 C12 1.402(12)
C11 H11 0.9300
C12 C13 1.393(10)
C12 H12 0.9300
C13 C14 1.398(9)
C13 H13 0.9300
C15 C16 1.381(7)
C15 C20 1.408(7)
C16 C17 1.390(7)
C16 C22 1.498(7)
C17 C18 1.408(8)
C18 C19 1.381(10)
C18 C23 1.490(9)
C19 C20 1.400(8)
C19 H19 0.9300
C20 C21 1.508(9)
C21 H21A 0.9600
C21 H21B 0.9600
C21 H21C 0.9600
C22 H22A 0.9600
C22 H22B 0.9600
C22 H22C 0.9600
C23 H23A 0.9600
C23 H23B 0.9600
C23 H23C 0.9600
C24 C25 1.476(10)
C24 H24 0.9300
C25 C30 1.395(9)
C25 C26 1.414(10)
C26 C27 1.359(12)
C26 H26 0.9300
C27 C28 1.396(13)
C27 H27 0.9300
C28 C29 1.357(11)
C28 H28 0.9300
C29 C30 1.416(10)
C29 H29 0.9300
C31 C32 1.510(9)
C31 H31A 0.9600
C31 H31B 0.9600
C31 H31C 0.9600
C32 C33 1.383(10)
C33 C34 1.371(9)
C33 H33 0.9300
C34 C35 1.508(9)
C35 H35A 0.9600
C35 H35B 0.9600
C35 H35C 0.9600
C36 C41 1.377(7)
C36 C37 1.399(7)
C37 C38 1.386(8)
C37 C42 1.509(7)
C38 C39 1.416(6)
C39 C40 1.384(8)
C39 C43 1.500(9)
C40 C41 1.382(9)
C40 H40 0.9300
C41 C44 1.535(8)
C42 H42A 0.9600
C42 H42B 0.9600
C42 H42C 0.9600
C43 H43A 0.9600
C43 H43B 0.9600
C43 H43C 0.9600
C44 H44A 0.9600
C44 H44B 0.9600
C44 H44C 0.9600
C45 C46 1.380(11)
C45 H45 0.9300
C46 C51 1.362(15)
C46 C47 1.553(16)
C51 C50 1.415(11)
C52 C53 1.531(7)
C52 H52A 0.9600
C52 H52B 0.9600
C52 H52C 0.9600
C53 C54 1.408(8)
C54 C55 1.365(8)
C54 H54 0.9300
C55 C56 1.524(9)
C56 H56A 0.9600
C56 H56B 0.9600
C56 H56C 0.9600
C57 C58 1.381(7)
C57 C62 1.402(6)
C58 C59 1.389(7)
C58 C63 1.500(6)
C59 C60 1.404(6)
C60 C61 1.372(7)
C60 C64 1.516(7)
C61 C62 1.389(7)
C61 H61 0.9300
C62 C65 1.526(8)
C63 H63A 0.9600
C63 H63B 0.9600
C63 H63C 0.9600
C64 H64A 0.9600
C64 H64B 0.9600
C64 H64C 0.9600
C65 H65A 0.9600
C65 H65B 0.9600
C65 H65C 0.9600
C67 C68 1.406(9)
C67 C66 1.471(11)
C68 C69 1.397(10)
C68 H68 0.9300
C70 C69 1.510(9)
C70 H70A 0.9600
C70 H70B 0.9600
C70 H70C 0.9600
C72 C73 1.395(12)
C72 C71 1.434(14)
C73 C74 1.375(12)
C73 H73 0.9300
C75 C74 1.493(11)
C75 H75A 0.9600
C75 H75B 0.9600
C75 H75C 0.9600
C76 C77 1.377(8)
C76 C81 1.395(8)
C77 C78 1.391(7)
C77 C82 1.508(7)
C78 C79 1.387(7)
C79 C80 1.401(9)
C79 C83 1.513(8)
C80 C81 1.381(9)
C80 H80 0.9300
C81 C84 1.516(9)
C82 H82A 0.9600
C82 H82B 0.9600
C82 H82C 0.9600
C83 H83A 0.9600
C83 H83B 0.9600
C83 H83C 0.9600
C84 H84A 0.9600
C84 H84B 0.9600
C84 H84C 0.9600
C50 C49 1.473(16)
C50 H50 0.9300
C71 H71A 0.9600
C71 H71B 0.9600
C71 H71C 0.9600
C47 C48 1.391(14)
C47 H47 0.9300
C48 C49 1.432(15)
C48 H48 0.9300
C49 H49 0.9300
C66 H66A 0.9600
C66 H66B 0.9600
C66 H66C 0.9600

loop_
_geom_torsion_atom_site_label_1
_geom_torsion_atom_site_label_2
_geom_torsion_atom_site_label_3
_geom_torsion_atom_site_label_4
_geom_torsion
O2 Cu1 O1 C7 120.6(5)
N2 Cu1 O1 C7 -133.9(4)
N1 Cu1 O1 C7 19.2(4)
O1 Cu1 O2 C14 110.6(5)
N2 Cu1 O2 C14 5.7(5)
N1 Cu1 O2 C14 -147.5(5)
O4 Cu2 O3 C30 128.0(5)
N4 Cu2 O3 C30 -122.5(5)
N3 Cu2 O3 C30 28.5(5)
O3 Cu2 O4 C34 116.3(5)
N4 Cu2 O4 C34 7.0(4)
N3 Cu2 O4 C34 -143.5(4)
O6 Cu3 O5 C51 133.5(6)
N6 Cu3 O5 C51 -118.3(5)
N5 Cu3 O5 C51 27.0(5)
O5 Cu3 O6 C55 124.4(6)
N6 Cu3 O6 C55 16.3(5)
N5 Cu3 O6 C55 -129.4(5)
O8 Cu4 O7 C69 96.3(7)
N8 Cu4 O7 C69 -160.2(6)
N7 Cu4 O7 C69 -4.6(6)
O7 Cu4 O8 C74 112.7(6)
N8 Cu4 O8 C74 9.6(5)
N7 Cu4 O8 C74 -146.0(5)
C78 N1 C1 C2 -173.7(5)
Cu1 N1 C1 C2 8.2(8)
N1 C1 C2 C7 6.9(10)
N1 C1 C2 C3 -178.1(6)
C7 C2 C3 C4 -3.1(12)
C1 C2 C3 C4 -178.3(7)
C2 C3 C4 C5 4.8(13)
C3 C4 C5 C6 -4.0(14)
C4 C5 C6 C7 1.2(12)
Cu1 O1 C7 C6 168.3(4)
Cu1 O1 C7 C2 -10.7(7)
C5 C6 C7 O1 -178.4(6)
C5 C6 C7 C2 0.6(9)
C1 C2 C7 O1 -6.1(9)
C3 C2 C7 O1 179.2(6)
C1 C2 C7 C6 175.0(6)
C3 C2 C7 C6 0.3(9)
C15 N2 C8 C9 -178.5(5)
Cu1 N2 C8 C9 4.6(8)
N2 C8 C9 C10 177.6(6)
N2 C8 C9 C14 1.0(10)
C14 C9 C10 C11 -0.2(11)
C8 C9 C10 C11 -176.8(7)
C9 C10 C11 C12 1.0(14)
C10 C11 C12 C13 -1.5(15)
C11 C12 C13 C14 1.0(14)
Cu1 O2 C14 C13 179.2(5)
Cu1 O2 C14 C9 -2.1(8)
C12 C13 C14 O2 178.6(7)
C12 C13 C14 C9 -0.1(11)
C10 C9 C14 O2 -178.9(6)
C8 C9 C14 O2 -2.5(9)
C10 C9 C14 C13 -0.3(9)
C8 C9 C14 C13 176.1(6)
C8 N2 C15 C16 -104.1(6)
Cu1 N2 C15 C16 72.9(5)
C8 N2 C15 C20 78.2(6)
Cu1 N2 C15 C20 -104.8(5)
C20 C15 C16 C17 -5.5(8)
N2 C15 C16 C17 176.9(5)
C20 C15 C16 C22 176.3(5)
N2 C15 C16 C22 -1.3(8)
C15 C16 C17 C18 0.3(9)
C22 C16 C17 C18 178.5(6)
C15 C16 C17 N4 -174.8(5)
C22 C16 C17 N4 3.4(9)
C32 N4 C17 C16 -96.1(7)
Cu2 N4 C17 C16 73.4(6)
C32 N4 C17 C18 88.6(8)
Cu2 N4 C17 C18 -101.8(6)
C16 C17 C18 C19 3.2(10)
N4 C17 C18 C19 178.3(6)
C16 C17 C18 C23 -175.5(8)
N4 C17 C18 C23 -0.4(12)
C17 C18 C19 C20 -1.9(11)
C23 C18 C19 C20 176.9(8)
C18 C19 C20 C15 -2.9(10)
C18 C19 C20 C21 177.0(7)
C16 C15 C20 C19 6.7(8)
N2 C15 C20 C19 -175.7(5)
C16 C15 C20 C21 -173.2(5)
N2 C15 C20 C21 4.5(8)
C36 N3 C24 C25 179.5(5)
Cu2 N3 C24 C25 10.4(8)
N3 C24 C25 C30 5.9(10)
N3 C24 C25 C26 -177.1(6)
C30 C25 C26 C27 -1.8(11)
C24 C25 C26 C27 -178.8(7)
C25 C26 C27 C28 1.8(13)
C26 C27 C28 C29 -2.3(13)
C27 C28 C29 C30 2.6(12)
Cu2 O3 C30 C25 -21.0(8)
Cu2 O3 C30 C29 159.0(4)
C26 C25 C30 O3 -178.0(6)
C24 C25 C30 O3 -1.1(10)
C26 C25 C30 C29 2.0(9)
C24 C25 C30 C29 178.9(6)
C28 C29 C30 O3 177.6(6)
C28 C29 C30 C25 -2.4(10)
C17 N4 C32 C33 178.7(6)
Cu2 N4 C32 C33 10.0(9)
C17 N4 C32 C31 0.5(9)
Cu2 N4 C32 C31 -168.2(5)
N4 C32 C33 C34 -4.1(11)
C31 C32 C33 C34 174.2(7)
Cu2 O4 C34 C33 -3.5(8)
Cu2 O4 C34 C35 175.6(4)
C32 C33 C34 O4 0.3(11)
C32 C33 C34 C35 -178.7(7)
C24 N3 C36 C41 107.5(6)
Cu2 N3 C36 C41 -83.1(5)
C24 N3 C36 C37 -79.0(6)
Cu2 N3 C36 C37 90.4(5)
C41 C36 C37 C38 -0.3(7)
N3 C36 C37 C38 -173.5(4)
C41 C36 C37 C42 178.3(5)
N3 C36 C37 C42 5.1(7)
C36 C37 C38 C39 -0.9(7)
C42 C37 C38 C39 -179.5(5)
C36 C37 C38 N6 -176.2(4)
C42 C37 C38 N6 5.2(7)
C53 N6 C38 C37 -95.8(6)
Cu3 N6 C38 C37 74.9(5)
C53 N6 C38 C39 88.9(6)
Cu3 N6 C38 C39 -100.4(5)
C37 C38 C39 C40 0.4(7)
N6 C38 C39 C40 175.7(5)
C37 C38 C39 C43 -179.9(5)
N6 C38 C39 C43 -4.6(8)
C38 C39 C40 C41 1.3(8)
C43 C39 C40 C41 -178.4(5)
C37 C36 C41 C40 1.9(8)
N3 C36 C41 C40 175.2(5)
C37 C36 C41 C44 -177.9(5)
N3 C36 C41 C44 -4.6(8)
C39 C40 C41 C36 -2.5(8)
C39 C40 C41 C44 177.4(5)
C57 N5 C45 C46 -176.5(5)
Cu3 N5 C45 C46 8.2(8)
N5 C45 C46 C51 8.8(10)
N5 C45 C46 C47 -171.2(7)
Cu3 O5 C51 C46 -19.6(10)
Cu3 O5 C51 C50 159.9(7)
C45 C46 C51 O5 -3.0(11)
C47 C46 C51 O5 176.9(9)
C45 C46 C51 C50 177.6(8)
C47 C46 C51 C50 -2.5(13)
C38 N6 C53 C54 -178.7(5)
Cu3 N6 C53 C54 11.2(7)
C38 N6 C53 C52 2.0(7)
Cu3 N6 C53 C52 -168.1(4)
N6 C53 C54 C55 4.0(9)
C52 C53 C54 C55 -176.7(6)
Cu3 O6 C55 C54 -7.2(8)
Cu3 O6 C55 C56 173.2(5)
C53 C54 C55 O6 -6.7(10)
C53 C54 C55 C56 172.9(7)
C45 N5 C57 C58 -97.5(6)
Cu3 N5 C57 C58 77.8(5)
C45 N5 C57 C62 82.8(6)
Cu3 N5 C57 C62 -101.9(5)
C62 C57 C58 C59 -3.6(7)
N5 C57 C58 C59 176.7(4)
C62 C57 C58 C63 177.8(5)
N5 C57 C58 C63 -1.9(7)
C57 C58 C59 C60 1.8(7)
C63 C58 C59 C60 -179.6(5)
C57 C58 C59 N7 -172.3(4)
C63 C58 C59 N7 6.2(7)
C67 N7 C59 C58 -104.0(6)
Cu4 N7 C59 C58 75.1(5)
C67 N7 C59 C60 81.7(6)
Cu4 N7 C59 C60 -99.2(5)
C58 C59 C60 C61 -0.3(8)
N7 C59 C60 C61 173.9(5)
C58 C59 C60 C64 -175.0(5)
N7 C59 C60 C64 -0.8(8)
C59 C60 C61 C62 0.4(8)
C64 C60 C61 C62 175.1(6)
C60 C61 C62 C57 -2.0(8)
C60 C61 C62 C65 178.7(6)
C58 C57 C62 C61 3.6(8)
N5 C57 C62 C61 -176.6(5)
C58 C57 C62 C65 -177.1(5)
N5 C57 C62 C65 2.7(8)
C59 N7 C67 C68 -178.1(5)
Cu4 N7 C67 C68 2.9(8)
C59 N7 C67 C66 13.8(9)
Cu4 N7 C67 C66 -165.3(6)
N7 C67 C68 C69 -8.8(10)
C66 C67 C68 C69 160.8(7)
Cu4 O7 C69 C68 0.7(9)
Cu4 O7 C69 C70 -173.5(5)
C67 C68 C69 O7 7.1(11)
C67 C68 C69 C70 -178.7(6)
C76 N8 C72 C73 180.0(8)
Cu4 N8 C72 C73 2.8(13)
C76 N8 C72 C71 0.1(16)
Cu4 N8 C72 C71 -177.1(12)
N8 C72 C73 C74 7.4(17)
C71 C72 C73 C74 -172.6(13)
Cu4 O8 C74 C73 -3.3(10)
Cu4 O8 C74 C75 174.0(5)
C72 C73 C74 O8 -7.4(16)
C72 C73 C74 C75 175.5(10)
C72 N8 C76 C77 -91.7(8)
Cu4 N8 C76 C77 85.6(6)
C72 N8 C76 C81 94.0(8)
Cu4 N8 C76 C81 -88.7(6)
C81 C76 C77 C78 -2.1(9)
N8 C76 C77 C78 -176.2(5)
C81 C76 C77 C82 -179.1(6)
N8 C76 C77 C82 6.8(9)
C76 C77 C78 C79 1.8(9)
C82 C77 C78 C79 178.8(6)
C76 C77 C78 N1 -174.7(5)
C82 C77 C78 N1 2.3(8)
C1 N1 C78 C79 81.3(6)
Cu1 N1 C78 C79 -100.6(5)
C1 N1 C78 C77 -102.1(6)
Cu1 N1 C78 C77 76.0(5)
C77 C78 C79 C80 -1.4(9)
N1 C78 C79 C80 175.1(5)
C77 C78 C79 C83 179.4(6)
N1 C78 C79 C83 -4.1(8)
C78 C79 C80 C81 1.4(10)
C83 C79 C80 C81 -179.4(6)
C79 C80 C81 C76 -1.8(11)
C79 C80 C81 C84 179.4(7)
C77 C76 C81 C80 2.2(10)
N8 C76 C81 C80 176.3(6)
C77 C76 C81 C84 -179.0(7)
N8 C76 C81 C84 -4.8(10)
O5 C51 C50 C49 -176.5(10)
C46 C51 C50 C49 3.0(15)
C51 C46 C47 C48 1.3(16)
C45 C46 C47 C48 -178.8(10)
C46 C47 C48 C49 -1(2)
C47 C48 C49 C50 2(3)
C51 C50 C49 C48 -3(2)

loop_
_platon_squeeze_void_nr
_platon_squeeze_void_average_x
_platon_squeeze_void_average_y
_platon_squeeze_void_average_z
_platon_squeeze_void_volume
_platon_squeeze_void_count_electrons
_platon_squeeze_void_content
1 0.069 0.336 0.052 71 5 ' '
2 0.069 0.164 0.552 71 5 ' '
3 0.156 0.458 0.208 8 1 ' '
4 0.156 0.042 0.708 8 1 ' '
5 0.250 0.796 0.000 221 29 ' '
6 0.250 0.704 0.500 221 29 ' '
7 0.344 0.042 0.292 8 1 ' '
8 0.344 0.458 0.792 8 1 ' '
9 0.431 0.164 0.448 71 5 ' '
10 0.431 0.336 0.948 71 5 ' '
11 0.569 0.664 0.052 71 5 ' '
12 0.569 0.836 0.552 71 5 ' '
13 0.656 0.542 0.208 8 1 ' '
14 0.656 0.958 0.708 8 1 ' '
15 0.750 0.204 0.000 221 29 ' '
16 0.750 0.296 0.500 221 29 ' '
17 0.844 0.958 0.292 8 1 ' '
18 0.844 0.542 0.792 8 1 ' '
19 0.931 0.836 0.448 71 5 ' '
20 0.931 0.664 0.948 71 5 ' '
